data_7059121
loop_
_publ_author_name
'Karmakar, Anirban'
'Hazra, Susanta'
'R\'ubio, Guilherme M. D. M.'
'Guedes da Silva, M. F\'atima C.'
'Pombeiro, Armando J. L.'

_publ_section_title
;
 Packing polymorphism in 3-amino-2-pyrazinecarboxylate based tin(ii)
 complexes and their catalytic activity towards cyanosilylation of
 aldehydes
;
_journal_issue 21
_journal_name_full 'New Journal of Chemistry'
_journal_page_first 17513
_journal_paper_doi 10.1039/C8NJ03805H
_journal_volume 42
_journal_year 2018
_chemical_formula_sum 'C10 H8 N6 O4 Sn'
_chemical_formula_weight 394.91
_space_group_crystal_system monoclinic
_space_group_IT_number 15
_space_group_name_Hall '-I 2yc'
_space_group_name_H-M_alt 'I 1 2/c 1'
_atom_sites_solution_hydrogens mixed
_audit_creation_method SHELXL-2014
_audit_update_record
;
2018-07-30 deposited with the CCDC.
2018-09-11 downloaded from the CCDC.
;
_cell_angle_alpha 90
_cell_angle_beta 116.631(9)
_cell_angle_gamma 90
_cell_formula_units_Z 4
_cell_length_a 11.9805(19)
_cell_length_b 9.1305(9)
_cell_length_c 12.6134(13)
_cell_measurement_reflns_used 7217
_cell_measurement_temperature 296(2)
_cell_measurement_theta_max 26.37
_cell_measurement_theta_min 2.87
_cell_volume 1233.4(3)
_computing_cell_refinement 'Bruker SAINT'
_computing_data_collection 'Bruker APEX2'
_computing_data_reduction 'Bruker SAINT'
_computing_molecular_graphics 'Mercury CSD 3.5.1, 2008'
_computing_publication_material 'WinGX publication routines (Farrugia, 1999)'
_computing_structure_refinement 'SHELXL-2014/6 (Sheldrick, 2014)'
_computing_structure_solution 'SIR97 (Giacovazzo et al, 1999)'
_diffrn_ambient_temperature 296(2)
_diffrn_measured_fraction_theta_full 0.996
_diffrn_measured_fraction_theta_max 0.996
_diffrn_measurement_device_type 'Bruker APEX-II CCD'
_diffrn_measurement_method '\f and \w scans'
_diffrn_radiation_monochromator graphite
_diffrn_radiation_source 'sealed tube'
_diffrn_radiation_type MoK\a
_diffrn_radiation_wavelength 0.71073
_diffrn_reflns_av_R_equivalents 0.0442
_diffrn_reflns_av_unetI/netI 0.0214
_diffrn_reflns_Laue_measured_fraction_full 0.996
_diffrn_reflns_Laue_measured_fraction_max 0.996
_diffrn_reflns_limit_h_max 14
_diffrn_reflns_limit_h_min -14
_diffrn_reflns_limit_k_max 11
_diffrn_reflns_limit_k_min -11
_diffrn_reflns_limit_l_max 15
_diffrn_reflns_limit_l_min -15
_diffrn_reflns_number 12182
_diffrn_reflns_point_group_measured_fraction_full 0.996
_diffrn_reflns_point_group_measured_fraction_max 0.996
_diffrn_reflns_theta_full 25.242
_diffrn_reflns_theta_max 26.391
_diffrn_reflns_theta_min 2.871
_exptl_absorpt_coefficient_mu 2.101
_exptl_absorpt_correction_T_max 0.6
_exptl_absorpt_correction_T_min 0.5
_exptl_absorpt_correction_type multi-scan
_exptl_absorpt_process_details SADABS
_exptl_crystal_colour colourless
_exptl_crystal_density_diffrn 2.127
_exptl_crystal_description block
_exptl_crystal_F_000 768
_exptl_crystal_size_max 0.330
_exptl_crystal_size_mid 0.240
_exptl_crystal_size_min 0.180
_refine_diff_density_max 0.980
_refine_diff_density_min -0.294
_refine_diff_density_rms 0.112
_refine_ls_extinction_method none
_refine_ls_goodness_of_fit_ref 1.130
_refine_ls_hydrogen_treatment constr
_refine_ls_matrix_type full
_refine_ls_number_parameters 96
_refine_ls_number_reflns 1261
_refine_ls_number_restraints 0
_refine_ls_restrained_S_all 1.130
_refine_ls_R_factor_all 0.0298
_refine_ls_R_factor_gt 0.0253
_refine_ls_shift/su_max 0.000
_refine_ls_shift/su_mean 0.000
_refine_ls_structure_factor_coef Fsqd
_refine_ls_weighting_details 'w=1/[\s^2^(Fo^2^)+(0.0334P)^2^+1.6077P] where P=(Fo^2^+2Fc^2^)/3'
_refine_ls_weighting_scheme calc
_refine_ls_wR_factor_gt 0.0594
_refine_ls_wR_factor_ref 0.0613
_reflns_Friedel_coverage 0.000
_reflns_number_gt 1151
_reflns_number_total 1261
_reflns_threshold_expression 'I > 2\s(I)'
_cod_data_source_file c8nj03805h2.cif
_cod_data_source_block Sn1
_cod_depositor_comments
;
The following automatic conversions were performed:

data item '_space_group_crystal_system' value 'Monoclinic' was
changed to 'monoclinic' in accordance with the
/home/saulius/struct/COD-crude-data/automatic-downloads/DataCite-retrospective/RSC/depositions/lib/dictionaries/cif_core.dic
dictionary named 'cif_core.dic' version 2.4.2 last updated on
2011-04-26.

Automatic conversion script
Id: cif_fix_values 6909 2019-04-08 15:41:33Z antanas 
;
_cod_original_sg_symbol_H-M I2/c
_cod_database_code 7059121
_shelx_space_group_comment
;
The symmetry employed for this shelxl refinement is uniquely defined
by the following loop, which should always be used as a source of
symmetry information in preference to the above space-group names.
They are only intended as comments.
;
_shelx_estimated_absorpt_t_min 0.544
_shelx_estimated_absorpt_t_max 0.704
_shelxl_version_number 2014-3

loop_
_space_group_symop_operation_xyz
'x, y, z'
'-x, y, -z+1/2'
'x+1/2, y+1/2, z+1/2'
'-x+1/2, y+1/2, -z+1'
'-x, -y, -z'
'x, -y, z-1/2'
'-x+1/2, -y+1/2, -z+1/2'
'x+1/2, -y+1/2, z'

loop_
_atom_site_label
_atom_site_type_symbol
_atom_site_fract_x
_atom_site_fract_y
_atom_site_fract_z
_atom_site_U_iso_or_equiv
_atom_site_adp_type
_atom_site_occupancy
_atom_site_site_symmetry_order
_atom_site_calc_flag
_atom_site_refinement_flags_posn
_atom_site_refinement_flags_adp
_atom_site_refinement_flags_occupancy
Sn1 Sn 0.0000 0.85017(3) 0.2500 0.02864(12) Uani 1 2 d S T P
O1 O 0.1405(2) 0.6813(2) 0.30376(18) 0.0288(4) Uani 1 1 d . . .
O2 O 0.2509(2) 0.5170(2) 0.2609(2) 0.0366(5) Uani 1 1 d . . .
N1 N 0.0120(2) 0.7565(3) 0.0776(2) 0.0288(5) Uani 1 1 d . . .
N2 N 0.0617(3) 0.6492(3) -0.1012(2) 0.0401(7) Uani 1 1 d . . .
N3 N 0.2163(3) 0.5004(3) 0.0303(3) 0.0392(6) Uani 1 1 d . . .
H3A H 0.2291 0.4696 -0.0275 0.047 Uiso 1 1 d R U .
H3B H 0.2602 0.4667 0.1005 0.047 Uiso 1 1 d R U .
C1 C -0.0531(3) 0.8031(4) -0.0336(3) 0.0365(7) Uani 1 1 d . . .
H1 H -0.1157 0.8728 -0.0519 0.044 Uiso 1 1 calc R U .
C2 C -0.0266(3) 0.7466(4) -0.1212(3) 0.0423(8) Uani 1 1 d . . .
H2 H -0.0736 0.7791 -0.1986 0.051 Uiso 1 1 calc R U .
C3 C 0.1270(3) 0.6009(3) 0.0109(3) 0.0308(6) Uani 1 1 d . . .
C4 C 0.1009(3) 0.6562(3) 0.1028(3) 0.0250(6) Uani 1 1 d . . .
C5 C 0.1699(3) 0.6118(3) 0.2306(3) 0.0259(6) Uani 1 1 d . . .

loop_
_atom_site_aniso_label
_atom_site_aniso_U_11
_atom_site_aniso_U_22
_atom_site_aniso_U_33
_atom_site_aniso_U_23
_atom_site_aniso_U_13
_atom_site_aniso_U_12
Sn1 0.0298(2) 0.02695(16) 0.02979(18) 0.000 0.01389(14) 0.000
O1 0.0301(12) 0.0339(10) 0.0221(10) 0.0032(8) 0.0115(9) 0.0034(8)
O2 0.0359(13) 0.0381(12) 0.0338(12) 0.0065(9) 0.0138(10) 0.0099(9)
N1 0.0286(14) 0.0312(12) 0.0262(13) 0.0025(10) 0.0118(11) 0.0004(10)
N2 0.0470(19) 0.0487(17) 0.0267(14) 0.0007(11) 0.0183(13) 0.0028(13)
N3 0.0429(17) 0.0452(15) 0.0322(14) -0.0033(12) 0.0191(13) 0.0083(12)
C1 0.036(2) 0.0379(16) 0.0325(16) 0.0076(13) 0.0121(15) 0.0058(14)
C2 0.047(2) 0.0498(19) 0.0261(16) 0.0090(14) 0.0129(16) 0.0038(16)
C3 0.0315(18) 0.0327(14) 0.0289(15) -0.0018(12) 0.0141(14) -0.0042(12)
C4 0.0239(15) 0.0259(13) 0.0248(14) -0.0005(11) 0.0106(12) -0.0040(11)
C5 0.0238(16) 0.0277(13) 0.0256(14) 0.0022(11) 0.0105(13) -0.0030(11)

loop_
_atom_type_symbol
_atom_type_description
_atom_type_scat_dispersion_real
_atom_type_scat_dispersion_imag
_atom_type_scat_source
C C 0.0033 0.0016 'International Tables Vol C Tables 4.2.6.8 and 6.1.1.4'
H H 0.0000 0.0000 'International Tables Vol C Tables 4.2.6.8 and 6.1.1.4'
N N 0.0061 0.0033 'International Tables Vol C Tables 4.2.6.8 and 6.1.1.4'
O O 0.0106 0.0060 'International Tables Vol C Tables 4.2.6.8 and 6.1.1.4'
Sn Sn -0.6537 1.4246 'International Tables Vol C Tables 4.2.6.8 and 6.1.1.4'

loop_
_geom_angle_atom_site_label_1
_geom_angle_atom_site_label_2
_geom_angle_atom_site_label_3
_geom_angle
_geom_angle_site_symmetry_1
_geom_angle_site_symmetry_3
O1 Sn1 O1 88.66(11) 2 .
O1 Sn1 N1 79.36(8) 2 .
O1 Sn1 N1 71.03(8) . .
O1 Sn1 N1 71.03(8) 2 2
O1 Sn1 N1 79.36(8) . 2
N1 Sn1 N1 138.25(11) . 2
C5 O1 Sn1 123.45(18) . .
C4 N1 C1 120.0(3) . .
C4 N1 Sn1 113.29(18) . .
C1 N1 Sn1 126.5(2) . .
C2 N2 C3 117.4(3) . .
C3 N3 H3A 120.0 . .
C3 N3 H3B 120.0 . .
H3A N3 H3B 120.0 . .
N1 C1 C2 119.2(3) . .
N1 C1 H1 120.4 . .
C2 C1 H1 120.4 . .
N2 C2 C1 123.5(3) . .
N2 C2 H2 118.2 . .
C1 C2 H2 118.2 . .
N2 C3 N3 117.0(3) . .
N2 C3 C4 120.2(3) . .
N3 C3 C4 122.8(3) . .
N1 C4 C3 119.6(3) . .
N1 C4 C5 116.1(2) . .
C3 C4 C5 124.3(3) . .
O2 C5 O1 123.7(3) . .
O2 C5 C4 120.3(3) . .
O1 C5 C4 116.0(2) . .

loop_
_geom_bond_atom_site_label_1
_geom_bond_atom_site_label_2
_geom_bond_distance
_geom_bond_site_symmetry_2
Sn1 O1 2.156(2) 2
Sn1 O1 2.156(2) .
Sn1 N1 2.400(2) .
Sn1 N1 2.400(2) 2
O1 C5 1.293(4) .
O2 C5 1.226(4) .
N1 C4 1.331(4) .
N1 C1 1.332(4) .
N2 C2 1.318(5) .
N2 C3 1.346(4) .
N3 C3 1.347(4) .
N3 H3A 0.8576 .
N3 H3B 0.8592 .
C1 C2 1.380(5) .
C1 H1 0.9300 .
C2 H2 0.9300 .
C3 C4 1.421(4) .
C4 C5 1.501(4) .

loop_
_geom_hbond_atom_site_label_D
_geom_hbond_atom_site_label_H
_geom_hbond_atom_site_label_A
_geom_hbond_distance_DH
_geom_hbond_distance_HA
_geom_hbond_distance_DA
_geom_hbond_angle_DHA
_geom_hbond_site_symmetry_A
N3 H3A O1 0.86 2.35 3.068(3) 141.4 6_565
N3 H3B O2 0.86 2.13 2.752(4) 129.4 .
C1 H1 O2 0.93 2.55 3.254(4) 133.3 3_454

loop_
_geom_torsion_atom_site_label_1
_geom_torsion_atom_site_label_2
_geom_torsion_atom_site_label_3
_geom_torsion_atom_site_label_4
_geom_torsion
C4 N1 C1 C2 -0.3(5)
Sn1 N1 C1 C2 173.9(2)
C3 N2 C2 C1 1.5(5)
N1 C1 C2 N2 -0.9(5)
C2 N2 C3 N3 179.4(3)
C2 N2 C3 C4 -0.8(5)
C1 N1 C4 C3 0.9(4)
Sn1 N1 C4 C3 -174.1(2)
C1 N1 C4 C5 179.4(3)
Sn1 N1 C4 C5 4.4(3)
N2 C3 C4 N1 -0.3(4)
N3 C3 C4 N1 179.4(3)
N2 C3 C4 C5 -178.7(3)
N3 C3 C4 C5 1.1(5)
Sn1 O1 C5 O2 179.0(2)
Sn1 O1 C5 C4 0.6(3)
N1 C4 C5 O2 178.0(3)
C3 C4 C5 O2 -3.6(4)
N1 C4 C5 O1 -3.6(4)
C3 C4 C5 O1 174.8(3)
